data_1533599
loop_
_publ_author_name
'Sofin, M.'
'Jansen, M.'
'Peters, E.M.'

_publ_section_title
;
 Synthesis, structure and magnetic properties of Na6 Co2 O6
;
_journal_name_full 'Journal of Solid State Chemistry'
_journal_page_first 2550
_journal_page_last 2556
_journal_volume 177
_journal_year 2004
_chemical_formula_sum 'Co2 Na6 O6'
_chemical_name_systematic 'Na6 (Co2 O6)'
_space_group_IT_number 2
_symmetry_space_group_name_Hall '-P 1'
_symmetry_space_group_name_H-M 'P -1'
_cell_angle_alpha 64.538
_cell_angle_beta 89.279
_cell_angle_gamma 85.233
_cell_formula_units_Z 1
_cell_length_a 5.7345
_cell_length_b 5.8903
_cell_length_c 6.3503
_cell_volume 192.932
_citation_journal_id_ASTM JSSCBI
_cod_data_source_file Sofin_JSSCBI_2004_1787.cif
_cod_data_source_block Co2Na6O6
_cod_original_cell_volume 192.9319
_cod_database_code 1533599

loop_
_symmetry_equiv_pos_as_xyz
x,y,z
-x,-y,-z

loop_
_atom_site_label
_atom_site_type_symbol
_atom_site_fract_x
_atom_site_fract_y
_atom_site_fract_z
_atom_site_occupancy
_atom_site_U_iso_or_equiv
Na3 Na+1 0.4366 0.2585 0.7445 1 0.0
Co1 Co+3 0.359 0.1907 0.3115 1 0.0
Na2 Na+1 0.8556 0.2345 0.0237 1 0.0
O2 O-2 0.3075 0.923 0.6242 1 0.0
O3 O-2 0.2556 0.47 0.3429 1 0.0
O1 O-2 0.246 0.1008 0.0995 1 0.0
Na1 Na+1 0.0629 0.7683 0.4444 1 0.0
